data_1553967
loop_
_publ_author_name
'Liu, Jianming'
'Yan, Xuyang'
'Liu, Na'
'Zhang, Yanyan'
'Zhao, Shufang'
'Wang, Xiaopei'
'Zhuo, Kelei'
'Yue, Yuanyuan'

_publ_section_title
;
 Elemental sulfur accelerated the reactivity of the 3-position of indole
 for the construction of chromeno[2,3-b]indoles
;
_journal_issue 6
_journal_name_full 'Organic Chemistry Frontiers'
_journal_page_first 1034
_journal_paper_doi 10.1039/C7QO01114H
_journal_volume 5
_journal_year 2018
_chemical_formula_moiety 'C15 H7 Cl F N O'
_chemical_formula_sum 'C15 H7 Cl F N O'
_chemical_formula_weight 271.68
_space_group_crystal_system monoclinic
_space_group_IT_number 14
_space_group_name_Hall '-P 2yn'
_space_group_name_H-M_alt 'P 1 21/n 1'
_symmetry_Int_Tables_number 14
_audit_creation_date 2017-12-05
_audit_creation_method
;
Olex2 1.2-alpha
(compiled 2017.07.20 svn.r3457 for OlexSys, GUI svn.r5381)
;
_audit_update_record
;
2017-12-05 deposited with the CCDC.
2018-01-02 downloaded from the CCDC.
;
_cell_angle_alpha 90
_cell_angle_beta 107.860(3)
_cell_angle_gamma 90
_cell_formula_units_Z 4
_cell_length_a 8.9388(2)
_cell_length_b 9.7832(2)
_cell_length_c 13.5584(3)
_cell_measurement_reflns_used 6598
_cell_measurement_temperature 294.5(7)
_cell_measurement_theta_max 72.2450
_cell_measurement_theta_min 4.5110
_cell_volume 1128.54(5)
_computing_cell_refinement 'CrysAlisPro 1.171.39.35c (Rigaku OD, 2017)'
_computing_data_collection 'CrysAlisPro 1.171.39.35c (Rigaku OD, 2017)'
_computing_data_reduction 'CrysAlisPro 1.171.39.35c (Rigaku OD, 2017)'
_computing_molecular_graphics 'Olex2 (Dolomanov et al., 2009)'
_computing_publication_material 'Olex2 (Dolomanov et al., 2009)'
_computing_structure_refinement 'olex2.refine (Bourhis et al., 2015)'
_diffrn_ambient_environment air
_diffrn_ambient_temperature 294.5(7)
_diffrn_detector 'CCD plate'
_diffrn_detector_area_resol_mean 8.0528
_diffrn_detector_type EosS2
_diffrn_measured_fraction_theta_full 0.9777
_diffrn_measured_fraction_theta_max 0.9777
_diffrn_measurement_details
;
List of Runs (angles in degrees, time in seconds):

  # Type    Start    End  Width  t~exp~   \w     \q     \k     \f   Frames
#--------------------------------------------------------------------------
  1  \w   -104.00 -20.00   1.00    1.00    --  -36.29 -57.00-180.00   84
  2  \w    -35.00  66.00   1.00    1.00    --   36.29 -19.00 120.00  101
  3  \w    -31.00  53.00   1.00    1.00    --   36.29 -57.00 -30.00   84
  4  \w     23.00  90.00   1.00    1.00    --   36.29-125.00-150.00   67
  5  \w     23.00  90.00   1.00    1.00    --   36.29-125.00-180.00   67
  6  \w     23.00  90.00   1.00    1.00    --   36.29-125.00 -60.00   67
  7  \w    -31.00  53.00   1.00    1.00    --   36.29 -57.00  30.00   84
  8  \w    -31.00  63.00   1.00    1.00    --   36.29 -77.00-150.00   94
  9  \w    100.00 178.00   1.00    1.00    --  109.31 111.00 -30.00   78
 10  \w     83.00 177.00   1.00    1.00    --  109.31  77.00 150.00   94
 11  \w     39.00 131.00   1.00    1.00    --  109.31 -30.00-180.00   92
 12  \w     39.00 131.00   1.00    1.00    --  109.31 -30.00 -30.00   92
 13  \w     40.00 109.00   1.00    1.00    --  109.31 -95.00-120.00   69
 14  \w    100.00 178.00   1.00    1.00    --  109.31 111.00 -60.00   78
 15  \w     40.00 109.00   1.00    1.00    --  109.31 -95.00  30.00   69
 16  \w     42.00 127.00   1.00    1.00    --  109.31 -61.00  30.00   85
 17  \w    100.00 178.00   1.00    1.00    --  109.31 111.00  60.00   78
 18  \w   -104.00 -10.00   1.00    1.00    --  -36.29 -77.00  30.00   94
 19  \w   -104.00 -20.00   1.00    1.00    --  -36.29 -57.00  90.00   84
 20  \w   -104.00 -10.00   1.00    1.00    --  -36.29 -77.00 -60.00   94
 21  \w     10.00  70.00   1.00    1.00    --   36.29  77.00 150.00   60
 22  \w     10.00 104.00   1.00    1.00    --   36.29  77.00-120.00   94
 23  \w    -35.00  56.00   1.00    1.00    --   36.29 -19.00-150.00   91
;
_diffrn_measurement_device 'four-circle diffractometer'
_diffrn_measurement_device_type 'SuperNova, Dual, Cu at home/near, EosS2'
_diffrn_measurement_method '\w scans'
_diffrn_orient_matrix_type 'CrysAlisPro convention (1999,Acta A55,543-557)'
_diffrn_orient_matrix_UB_11 -0.0384103000
_diffrn_orient_matrix_UB_12 0.0403490000
_diffrn_orient_matrix_UB_13 0.0994086000
_diffrn_orient_matrix_UB_21 -0.0940379000
_diffrn_orient_matrix_UB_22 0.1240894000
_diffrn_orient_matrix_UB_23 -0.0565687000
_diffrn_orient_matrix_UB_31 -0.1499281000
_diffrn_orient_matrix_UB_32 -0.0880923000
_diffrn_orient_matrix_UB_33 -0.0341927000
_diffrn_radiation_monochromator mirror
_diffrn_radiation_probe x-ray
_diffrn_radiation_type 'Cu K\a'
_diffrn_radiation_wavelength 1.54184
_diffrn_reflns_av_R_equivalents 0.0401
_diffrn_reflns_av_unetI/netI 0.0231
_diffrn_reflns_limit_h_max 8
_diffrn_reflns_limit_h_min -11
_diffrn_reflns_limit_k_max 9
_diffrn_reflns_limit_k_min -12
_diffrn_reflns_limit_l_max 16
_diffrn_reflns_limit_l_min -16
_diffrn_reflns_number 8377
_diffrn_reflns_theta_full 72.5434
_diffrn_reflns_theta_max 72.54
_diffrn_reflns_theta_min 5.28
_diffrn_source 'micro-focus sealed X-ray tube'
_diffrn_source_type 'SuperNova (Cu) X-ray Source'
_exptl_absorpt_coefficient_mu 3.037
_exptl_absorpt_correction_T_max 1.00000
_exptl_absorpt_correction_T_min 0.23650
_exptl_absorpt_correction_type multi-scan
_exptl_absorpt_process_details
;
CrysAlisPro 1.171.39.35c (Rigaku Oxford Diffraction, 2017)
Empirical absorption correction using spherical harmonics,
 implemented in SCALE3 ABSPACK scaling algorithm.
;
_exptl_crystal_colour 'clear dark red'
_exptl_crystal_colour_lustre clear
_exptl_crystal_colour_modifier dark
_exptl_crystal_colour_primary red
_exptl_crystal_density_diffrn 1.5989
_exptl_crystal_description block
_exptl_crystal_F_000 555.2061
_exptl_crystal_size_max 0.6
_exptl_crystal_size_mid 0.4
_exptl_crystal_size_min 0.2
_refine_diff_density_max 0.3606
_refine_diff_density_min -0.8033
_refine_diff_density_rms 0.1570
_refine_ls_d_res_high 0.8081
_refine_ls_d_res_low 8.3822
_refine_ls_goodness_of_fit_ref 1.0470
_refine_ls_hydrogen_treatment constr
_refine_ls_matrix_type full
_refine_ls_number_constraints 14
_refine_ls_number_parameters 172
_refine_ls_number_reflns 2190
_refine_ls_number_restraints 0
_refine_ls_restrained_S_all 1.0470
_refine_ls_R_factor_all 0.0585
_refine_ls_R_factor_gt 0.0567
_refine_ls_shift/su_max 0.0000
_refine_ls_shift/su_mean 0.0000
_refine_ls_structure_factor_coef Fsqd
_refine_ls_weighting_details 'w=1/[\s^2^(Fo^2^)+(0.1032P)^2^+0.3486P] where P=(Fo^2^+2Fc^2^)/3'
_refine_ls_weighting_scheme calc
_refine_ls_wR_factor_gt 0.1410
_refine_ls_wR_factor_ref 0.1433
_reflns_Friedel_coverage 0.0
_reflns_limit_h_max 7
_reflns_limit_h_min -11
_reflns_limit_k_max 12
_reflns_limit_k_min 0
_reflns_limit_l_max 16
_reflns_limit_l_min -7
_reflns_number_gt 2067
_reflns_number_total 2190
_reflns_threshold_expression I>=2u(I)
_cod_data_source_file c7qo01114h2.cif
_cod_data_source_block yxy-20171205
_cod_original_sg_symbol_Hall '-P 2ybc (x-z,y,z)'
_cod_database_code 1553967
_chemical_oxdiff_formula 'C1 H1 O1 F1 Cl1 N1'
_reflns_odcompleteness_completeness 99.95
_reflns_odcompleteness_iscentric 1
_reflns_odcompleteness_theta 66.97
_olex2_refinement_description
;
1. Fixed Uiso
 At 1.2 times of:
  All C(H) groups
2.a Aromatic/amide H refined with riding coordinates:
 C8(H8), C3(H3), C13(H13), C16(H16), C4(H4), C5(H5), C15(H15)
;
_olex2_submission_special_instructions 'No special instructions were received'
_oxdiff_exptl_absorpt_empirical_details
;
Empirical correction (ABSPACK) includes:
- Absorption correction using spherical harmonics
- Frame scaling
;
_oxdiff_exptl_absorpt_empirical_full_max 2.198
_oxdiff_exptl_absorpt_empirical_full_min 0.645

loop_
_space_group_symop_id
_space_group_symop_operation_xyz
1 x,y,z
2 -x+1/2,y+1/2,-z+1/2
3 -x,-y,-z
4 x-1/2,-y-1/2,z-1/2

loop_
_atom_site_label
_atom_site_type_symbol
_atom_site_fract_x
_atom_site_fract_y
_atom_site_fract_z
_atom_site_U_iso_or_equiv
_atom_site_adp_type
_atom_site_occupancy
_atom_site_refinement_flags_posn
Cl19 Cl -0.05987(6) 0.43789(6) 0.24166(3) 0.0410(2) Uani 1.000000 .
O1 O 0.24969(16) 0.36173(13) 0.62504(10) 0.0309(3) Uani 1.000000 .
F18 F 0.66763(17) 0.94103(13) 0.52433(14) 0.0547(4) Uani 1.000000 .
N11 N 0.4554(2) 0.50688(18) 0.70154(13) 0.0338(4) Uani 1.000000 .
C7 C 0.1041(2) 0.40091(17) 0.44425(13) 0.0226(4) Uani 1.000000 .
C10 C 0.3418(2) 0.46960(18) 0.62193(14) 0.0251(4) Uani 1.000000 .
C8 C 0.2024(2) 0.51623(18) 0.44065(13) 0.0228(4) Uani 1.000000 .
H8 H 0.1867(2) 0.56628(18) 0.37999(13) 0.0274(4) Uiso 1.000000 R
C12 C 0.4408(2) 0.65199(18) 0.56021(14) 0.0245(4) Uani 1.000000 .
C2 C 0.1307(2) 0.32632(18) 0.53665(14) 0.0245(4) Uani 1.000000 .
C9 C 0.3182(2) 0.54967(16) 0.52780(14) 0.0225(4) Uani 1.000000 .
C17 C 0.5193(2) 0.6214(2) 0.66492(14) 0.0286(4) Uani 1.000000 .
C6 C -0.0212(2) 0.35454(19) 0.35955(14) 0.0272(4) Uani 1.000000 .
C3 C 0.0410(2) 0.21445(19) 0.54584(16) 0.0331(4) Uani 1.000000 .
H3 H 0.0617(2) 0.16789(19) 0.60840(16) 0.0397(5) Uiso 1.000000 R
C13 C 0.4897(2) 0.7601(2) 0.51052(16) 0.0312(4) Uani 1.000000 .
H13 H 0.4397(2) 0.7809(2) 0.44131(16) 0.0374(5) Uiso 1.000000 R
C16 C 0.6478(2) 0.6982(2) 0.72132(17) 0.0374(5) Uani 1.000000 .
H16 H 0.7000(2) 0.6776(2) 0.79029(17) 0.0449(6) Uiso 1.000000 R
C4 C -0.0796(3) 0.1735(2) 0.46045(18) 0.0360(5) Uani 1.000000 .
H4 H -0.1404(3) 0.0982(2) 0.46542(18) 0.0432(6) Uiso 1.000000 R
C5 C -0.1117(2) 0.2432(2) 0.36702(16) 0.0337(5) Uani 1.000000 .
H5 H -0.1937(2) 0.2151(2) 0.30991(16) 0.0405(5) Uiso 1.000000 R
C14 C 0.6169(2) 0.83439(19) 0.57011(18) 0.0350(5) Uani 1.000000 .
C15 C 0.6967(2) 0.8066(2) 0.67222(18) 0.0387(5) Uani 1.000000 .
H15 H 0.7824(2) 0.8597(2) 0.70804(18) 0.0465(6) Uiso 1.000000 R

loop_
_atom_site_aniso_label
_atom_site_aniso_U_11
_atom_site_aniso_U_22
_atom_site_aniso_U_33
_atom_site_aniso_U_12
_atom_site_aniso_U_13
_atom_site_aniso_U_23
Cl19 0.0427(4) 0.0574(4) 0.0177(3) -0.0048(2) 0.0016(2) -0.00045(18)
O1 0.0387(7) 0.0307(7) 0.0182(6) -0.0006(6) 0.0014(6) 0.0072(5)
F18 0.0452(8) 0.0405(8) 0.0802(12) -0.0104(6) 0.0219(8) 0.0087(7)
N11 0.0360(9) 0.0404(9) 0.0194(8) 0.0014(7) 0.0004(7) 0.0047(7)
C7 0.0272(9) 0.0225(8) 0.0180(8) 0.0057(7) 0.0069(7) -0.0018(6)
C10 0.0285(9) 0.0263(8) 0.0182(8) 0.0040(7) 0.0039(7) 0.0028(6)
C8 0.0270(9) 0.0255(8) 0.0153(8) 0.0048(7) 0.0053(7) 0.0011(6)
C12 0.0215(8) 0.0268(9) 0.0230(9) 0.0061(7) 0.0034(7) -0.0007(7)
C2 0.0298(9) 0.0224(8) 0.0198(8) 0.0046(7) 0.0053(7) -0.0003(6)
C9 0.0260(9) 0.0217(8) 0.0183(9) 0.0062(6) 0.0048(7) 0.0027(6)
C17 0.0272(9) 0.0339(9) 0.0224(9) 0.0055(7) 0.0042(7) -0.0021(7)
C6 0.0296(9) 0.0338(9) 0.0180(8) 0.0026(7) 0.0068(7) -0.0064(7)
C3 0.0401(11) 0.0262(9) 0.0345(10) 0.0040(8) 0.0138(9) 0.0052(7)
C13 0.0266(9) 0.0316(9) 0.0340(10) 0.0047(7) 0.0074(8) 0.0047(8)
C16 0.0299(10) 0.0468(12) 0.0295(10) -0.0001(9) 0.0002(8) -0.0102(9)
C4 0.0395(11) 0.0255(9) 0.0461(12) -0.0040(8) 0.0176(9) -0.0057(8)
C5 0.0347(10) 0.0338(9) 0.0318(10) -0.0023(8) 0.0090(8) -0.0134(8)
C14 0.0299(10) 0.0270(9) 0.0509(13) 0.0009(7) 0.0166(9) -0.0021(8)
C15 0.0281(10) 0.0402(11) 0.0455(12) -0.0035(8) 0.0078(9) -0.0169(9)

loop_
_atom_type_symbol
_atom_type_scat_dispersion_real
_atom_type_scat_dispersion_imag
_atom_type_scat_Cromer_Mann_a1
_atom_type_scat_Cromer_Mann_a2
_atom_type_scat_Cromer_Mann_a3
_atom_type_scat_Cromer_Mann_a4
_atom_type_scat_Cromer_Mann_b1
_atom_type_scat_Cromer_Mann_b2
_atom_type_scat_Cromer_Mann_b3
_atom_type_scat_Cromer_Mann_b4
_atom_type_scat_Cromer_Mann_c
_atom_type_scat_source
_atom_type_scat_dispersion_source
C 0.01920 0.00962 2.31000 1.02000 1.58860 0.86500 20.84390 10.20750 0.56870 51.65120 0.215599998832 'International Tables Volume C Table 6.1.1.4 (pp. 500-502)' 'Henke, Gullikson and Davis, At. Data and Nucl. Data Tables, 1993, 54, 2'
Cl 0.36843 0.69943 11.46040 7.19640 6.25560 1.64550 0.01040 1.16620 18.51940 47.77840 -9.55739974976 'International Tables Volume C Table 6.1.1.4 (pp. 500-502)' 'Henke, Gullikson and Davis, At. Data and Nucl. Data Tables, 1993, 54, 2'
H 0.00000 0.00000 0.49300 0.32291 0.14019 0.04081 10.51090 26.12570 3.14236 57.79970 0.0030380000826 'International Tables Volume C Table 6.1.1.4 (pp. 500-502)' 'Henke, Gullikson and Davis, At. Data and Nucl. Data Tables, 1993, 54, 2'
F 0.07537 0.05506 3.53920 2.64120 1.51700 1.02430 10.28250 4.29440 0.26150 26.14760 0.277599990368 'International Tables Volume C Table 6.1.1.4 (pp. 500-502)' 'Henke, Gullikson and Davis, At. Data and Nucl. Data Tables, 1993, 54, 2'
O 0.05239 0.03377 3.04850 2.28680 1.54630 0.86700 13.27710 5.70110 0.32390 32.90890 0.250800013542 'International Tables Volume C Table 6.1.1.4 (pp. 500-502)' 'Henke, Gullikson and Davis, At. Data and Nucl. Data Tables, 1993, 54, 2'
N 0.03256 0.01839 12.21260 3.13220 2.01250 1.16630 0.00570 9.89330 28.99750 0.58260 -11.5290002823 'International Tables Volume C Table 6.1.1.4 (pp. 500-502)' 'Henke, Gullikson and Davis, At. Data and Nucl. Data Tables, 1993, 54, 2'

loop_
_geom_angle_atom_site_label_1
_geom_angle_atom_site_label_2
_geom_angle_atom_site_label_3
_geom_angle
C2 O1 C10 119.03(14)
C17 N11 C10 103.27(15)
C2 C7 C8 119.93(16)
C6 C7 C8 124.38(16)
C6 C7 C2 115.69(17)
N11 C10 O1 121.90(16)
C9 C10 O1 121.52(16)
C9 C10 N11 116.58(17)
H8 C8 C7 120.92(10)
C9 C8 C7 118.16(15)
C9 C8 H8 120.92(10)
C17 C12 C9 104.80(16)
C13 C12 C9 134.21(17)
C13 C12 C17 120.98(18)
C7 C2 O1 121.18(16)
C3 C2 O1 115.70(16)
C3 C2 C7 123.12(17)
C8 C9 C10 120.17(16)
C12 C9 C10 102.28(15)
C12 C9 C8 137.54(16)
C12 C17 N11 113.06(16)
C16 C17 N11 126.13(18)
C16 C17 C12 120.8(2)
C7 C6 Cl19 118.95(15)
C5 C6 Cl19 118.94(15)
C5 C6 C7 122.10(18)
H3 C3 C2 120.67(11)
C4 C3 C2 118.65(19)
C4 C3 H3 120.67(12)
H13 C13 C12 121.95(11)
C14 C13 C12 116.10(19)
C14 C13 H13 121.95(13)
H16 C16 C17 120.77(13)
C15 C16 C17 118.5(2)
C15 C16 H16 120.77(12)
H4 C4 C3 119.55(12)
C5 C4 C3 120.90(19)
C5 C4 H4 119.55(12)
C4 C5 C6 119.53(18)
H5 C5 C6 120.23(12)
H5 C5 C4 120.23(12)
C13 C14 F18 117.8(2)
C15 C14 F18 117.87(19)
C15 C14 C13 124.3(2)
C14 C15 C16 119.32(19)
H15 C15 C16 120.34(12)
H15 C15 C14 120.34(12)

loop_
_geom_bond_atom_site_label_1
_geom_bond_atom_site_label_2
_geom_bond_distance
Cl19 C6 1.732(2)
O1 C10 1.347(2)
O1 C2 1.381(2)
F18 C14 1.361(2)
N11 C10 1.287(2)
N11 C17 1.415(3)
C7 C8 1.440(2)
C7 C2 1.406(2)
C7 C6 1.411(2)
C10 C9 1.457(2)
C8 H8 0.9300
C8 C9 1.351(2)
C12 C9 1.449(3)
C12 C17 1.409(3)
C12 C13 1.394(3)
C2 C3 1.385(3)
C17 C16 1.389(3)
C6 C5 1.379(3)
C3 H3 0.9300
C3 C4 1.377(3)
C13 H13 0.9300
C13 C14 1.382(3)
C16 H16 0.9300
C16 C15 1.392(3)
C4 H4 0.9300
C4 C5 1.389(3)
C5 H5 0.9300
C14 C15 1.376(3)
C15 H15 0.9300
